data_2022829
loop_
_publ_author_name
'Watanabe, Hikaru'
'Sato, Takuma'
'Sumita, Michiki'
'Shiroyama, Mei'
'Sugawara, Daichi'
'Tokuyama, Tomoki'
'Okuda, Yasuhiro'
'Wakamatsu, Kan'
'Akashi, Haruo'
'Orita, Akihiro'

_publ_section_title
;
 Synthesis, optical properties and crystal structure of
 (E,E)-1,3-(3,4:9,10-dibenzododeca-1,11-diene-5,7-diyne-1,12-diyl)benzene
;
_journal_coeditor_code PK2689
_journal_issue 8
_journal_name_full 'Acta Crystallographica Section E Crystallographic Communications'
_journal_page_first 757
_journal_page_last 761
_journal_paper_doi 10.1107/S2056989023006187
_journal_volume 79
_journal_year 2023
_chemical_formula_iupac 'C26 H16'
_chemical_formula_moiety 'C26 H16'
_chemical_formula_sum 'C26 H16'
_chemical_formula_weight 328.39
_chemical_name_systematic
;
(<i>E</i>,<i>E</i>)-1,3-(3,4:9,10-Dibenzododeca-1,11-diene-5,7-diyne-1,12-\
diyl)benzene
;
_space_group_crystal_system orthorhombic
_space_group_IT_number 19
_space_group_name_Hall 'P 2ac 2ab'
_space_group_name_H-M_alt 'P 21 21 21'
_atom_sites_solution_hydrogens geom
_atom_sites_solution_primary dual
_audit_creation_method
;
Olex2 1.2
(compiled 2018.05.29 svn.r3508 for OlexSys, GUI svn.r5506)
;
_cell_angle_alpha 90
_cell_angle_beta 90
_cell_angle_gamma 90
_cell_formula_units_Z 4
_cell_length_a 4.6034(2)
_cell_length_b 15.1542(7)
_cell_length_c 24.1754(9)
_cell_measurement_reflns_used 10472
_cell_measurement_temperature 293(2)
_cell_measurement_theta_max 31.5810
_cell_measurement_theta_min 2.1310
_cell_volume 1686.50(12)
_computing_cell_refinement
;
CrysAlisPro (Rigaku OD, 2019)
;
_computing_data_collection
;
CrysAlisPro (Rigaku OD, 2019)
;
_computing_data_reduction
;
CrysAlisPro (Rigaku OD, 2019)
;
_computing_molecular_graphics
;
Olex2 (Dolomanov <i>et al.</i>, 2009)
;
_computing_publication_material
;
Olex2 (Dolomanov <i>et al.</i>, 2009)
;
_computing_structure_refinement
;
ShelXL (Sheldrick, 2015b)
;
_computing_structure_solution
;
<i>SHELXT</i> (Sheldrick, 2015a)
;
_diffrn_ambient_temperature 293(2)
_diffrn_detector CCD
_diffrn_measured_fraction_theta_full 0.998
_diffrn_measured_fraction_theta_max 0.969
_diffrn_measurement_device 'abstract diffractometer'
_diffrn_measurement_device_type 'Rigaku VariMax with Saturn'
_diffrn_measurement_method '\w scans'
_diffrn_radiation_monochromator graphite
_diffrn_radiation_probe x-ray
_diffrn_radiation_type MoK\a
_diffrn_radiation_wavelength 0.71073
_diffrn_reflns_av_R_equivalents 0.0672
_diffrn_reflns_av_unetI/netI 0.0588
_diffrn_reflns_limit_h_max 6
_diffrn_reflns_limit_h_min -6
_diffrn_reflns_limit_k_max 22
_diffrn_reflns_limit_k_min -22
_diffrn_reflns_limit_l_max 35
_diffrn_reflns_limit_l_min -35
_diffrn_reflns_number 32971
_diffrn_reflns_theta_full 25.242
_diffrn_reflns_theta_max 31.589
_diffrn_reflns_theta_min 2.688
_diffrn_source 'fine-focus sealed X-ray tube'
_exptl_absorpt_coefficient_mu 0.073
_exptl_absorpt_correction_T_max 1.00000
_exptl_absorpt_correction_T_min 0.73861
_exptl_absorpt_correction_type multi-scan
_exptl_absorpt_process_details
;
(CrysAlisPro; Rigaku OD, 2019)
;
_exptl_crystal_colour 'pale yellow'
_exptl_crystal_density_diffrn 1.293
_exptl_crystal_description needle
_exptl_crystal_F_000 688
_exptl_crystal_size_max 0.3
_exptl_crystal_size_mid 0.1
_exptl_crystal_size_min 0.02
_refine_diff_density_max 0.253
_refine_diff_density_min -0.208
_refine_ls_abs_structure_details
;
Flack <i>x</i> obtained using 1343 quotients
[(<i>I</i>^+^)-(<i>I</i>^-^)]/[(<i>I</i>^+^)+(<i>I</i>^-^)]
(Parsons <i>et al.</i> (2013)
;
_refine_ls_abs_structure_Flack -0.4(10)
_refine_ls_extinction_method none
_refine_ls_goodness_of_fit_ref 1.030
_refine_ls_hydrogen_treatment constr
_refine_ls_matrix_type full
_refine_ls_number_parameters 235
_refine_ls_number_reflns 5357
_refine_ls_number_restraints 0
_refine_ls_restrained_S_all 1.030
_refine_ls_R_factor_all 0.0839
_refine_ls_R_factor_gt 0.0578
_refine_ls_shift/su_max 0.000
_refine_ls_shift/su_mean 0.000
_refine_ls_structure_factor_coef Fsqd
_refine_ls_weighting_details 'w=1/[\s^2^(Fo^2^)+(0.0399P)^2^+0.5407P] where P=(Fo^2^+2Fc^2^)/3'
_refine_ls_weighting_scheme calc
_refine_ls_wR_factor_gt 0.1057
_refine_ls_wR_factor_ref 0.1149
_reflns_number_gt 4184
_reflns_number_total 5357
_reflns_threshold_expression 'I > 2\s(I)'
_cod_data_source_file pk2689sup1.cif
_cod_data_source_block I
_cod_database_code 2022829
_shelx_space_group_comment
;
The symmetry employed for this shelxl refinement is uniquely defined
by the following loop, which should always be used as a source of
symmetry information in preference to the above space-group names.
They are only intended as comments.
;

loop_
_space_group_symop_operation_xyz
'x, y, z'
'-x+1/2, -y, z+1/2'
'-x, y+1/2, -z+1/2'
'x+1/2, -y+1/2, -z'

loop_
_atom_site_type_symbol
_atom_site_label
_atom_site_fract_x
_atom_site_fract_y
_atom_site_fract_z
_atom_site_U_iso_or_equiv
_atom_site_adp_type
_atom_site_calc_flag
_atom_site_occupancy
_atom_site_disorder_assembly
_atom_site_disorder_group
C C1 0.2502(5) 0.45575(15) 0.56944(9) 0.0216(5) Uani d 1 . .
C C2 0.4402(5) 0.47355(14) 0.61508(9) 0.0222(5) Uani d 1 . .
C C3 0.5925(5) 0.49842(14) 0.65244(9) 0.0227(5) Uani d 1 . .
C C4 0.7514(5) 0.53835(14) 0.69355(9) 0.0222(5) Uani d 1 . .
C C5 0.8704(5) 0.58321(15) 0.72752(9) 0.0209(4) Uani d 1 . .
C C6 0.9800(5) 0.64594(14) 0.76707(8) 0.0204(4) Uani d 1 . .
C C7 1.1873(5) 0.62079(15) 0.80626(9) 0.0245(5) Uani d 1 . .
H H7 1.262529 0.563841 0.805862 0.029 Uiso calc 1 . .
C C8 1.2806(6) 0.68078(16) 0.84569(9) 0.0274(5) Uani d 1 . .
H H8 1.417729 0.664064 0.871925 0.033 Uiso calc 1 . .
C C9 1.1693(5) 0.76560(16) 0.84596(9) 0.0259(5) Uani d 1 . .
H H9 1.230444 0.805469 0.872792 0.031 Uiso calc 1 . .
C C10 0.9683(5) 0.79169(15) 0.80678(9) 0.0234(5) Uani d 1 . .
H H10 0.898169 0.849244 0.807273 0.028 Uiso calc 1 . .
C C11 0.8687(5) 0.73307(14) 0.76650(8) 0.0202(4) Uani d 1 . .
C C12 0.6595(5) 0.75690(15) 0.72402(9) 0.0242(5) Uani d 1 . .
H H12 0.618597 0.711742 0.699159 0.029 Uiso calc 1 . .
C C13 0.5176(5) 0.83044(15) 0.71427(9) 0.0248(5) Uani d 1 . .
H H13 0.550528 0.878785 0.737125 0.030 Uiso calc 1 . .
C C14 0.3080(5) 0.83928(15) 0.66845(9) 0.0219(5) Uani d 1 . .
C C15 0.1742(5) 0.91902(15) 0.65530(9) 0.0217(5) Uani d 1 . .
H H15 0.218318 0.969579 0.675416 0.026 Uiso calc 1 . .
C C16 -0.0247(6) 0.92324(15) 0.61229(9) 0.0262(5) Uani d 1 . .
H H16 -0.114100 0.976703 0.604104 0.031 Uiso calc 1 . .
C C17 -0.0926(5) 0.84895(15) 0.58126(9) 0.0235(5) Uani d 1 . .
H H17 -0.226582 0.852844 0.552574 0.028 Uiso calc 1 . .
C C18 0.0403(5) 0.76861(15) 0.59313(8) 0.0215(5) Uani d 1 . .
C C19 0.2331(6) 0.76584(16) 0.63734(10) 0.0306(6) Uani d 1 . .
H H19 0.316351 0.711884 0.646541 0.037 Uiso calc 1 . .
C C20 -0.0222(5) 0.68716(16) 0.56204(9) 0.0254(5) Uani d 1 . .
H H20 -0.174216 0.687321 0.536702 0.030 Uiso calc 1 . .
C C21 0.1283(6) 0.61437(16) 0.56873(9) 0.0290(5) Uani d 1 . .
H H21 0.285437 0.620009 0.592654 0.035 Uiso calc 1 . .
C C22 0.0935(5) 0.52624(15) 0.54539(9) 0.0228(5) Uani d 1 . .
C C23 -0.0897(6) 0.50780(16) 0.50078(9) 0.0261(5) Uani d 1 . .
H H23 -0.194796 0.553344 0.484524 0.031 Uiso calc 1 . .
C C24 -0.1173(6) 0.42325(17) 0.48049(10) 0.0291(5) Uani d 1 . .
H H24 -0.238731 0.412385 0.450511 0.035 Uiso calc 1 . .
C C25 0.0346(6) 0.35453(16) 0.50444(10) 0.0311(6) Uani d 1 . .
H H25 0.013435 0.297496 0.490833 0.037 Uiso calc 1 . .
C C26 0.2182(6) 0.37044(16) 0.54866(10) 0.0270(5) Uani d 1 . .
H H26 0.320639 0.324050 0.564593 0.032 Uiso calc 1 . .

loop_
_atom_site_aniso_label
_atom_site_aniso_U_11
_atom_site_aniso_U_22
_atom_site_aniso_U_33
_atom_site_aniso_U_12
_atom_site_aniso_U_13
_atom_site_aniso_U_23
C1 0.0218(11) 0.0244(11) 0.0187(10) -0.0033(9) 0.0055(9) -0.0038(8)
C2 0.0271(12) 0.0193(10) 0.0203(10) 0.0011(9) 0.0039(9) -0.0021(8)
C3 0.0274(12) 0.0174(10) 0.0232(10) 0.0019(9) 0.0039(9) -0.0002(8)
C4 0.0247(12) 0.0199(10) 0.0220(10) 0.0030(9) -0.0004(9) 0.0031(8)
C5 0.0226(11) 0.0209(10) 0.0192(10) 0.0018(9) 0.0004(9) 0.0036(8)
C6 0.0206(11) 0.0241(11) 0.0165(9) -0.0035(9) 0.0015(9) 0.0015(8)
C7 0.0251(12) 0.0250(11) 0.0233(11) -0.0017(10) -0.0007(9) 0.0060(9)
C8 0.0257(12) 0.0350(13) 0.0213(11) -0.0047(11) -0.0069(10) 0.0051(10)
C9 0.0262(12) 0.0318(12) 0.0197(10) -0.0081(10) -0.0022(9) -0.0020(9)
C10 0.0238(12) 0.0234(11) 0.0230(10) -0.0031(9) 0.0012(10) -0.0005(8)
C11 0.0205(11) 0.0234(11) 0.0167(9) -0.0018(9) 0.0022(9) 0.0018(8)
C12 0.0294(13) 0.0223(11) 0.0209(10) -0.0027(10) -0.0046(10) -0.0024(8)
C13 0.0249(12) 0.0248(11) 0.0246(11) 0.0006(10) -0.0054(9) -0.0055(9)
C14 0.0206(11) 0.0246(11) 0.0204(10) 0.0011(9) 0.0010(9) -0.0013(8)
C15 0.0240(12) 0.0199(10) 0.0212(11) -0.0018(9) 0.0024(9) -0.0004(8)
C16 0.0337(14) 0.0212(11) 0.0237(11) 0.0051(11) 0.0000(11) 0.0048(9)
C17 0.0259(12) 0.0269(12) 0.0177(10) 0.0017(10) -0.0009(9) 0.0035(8)
C18 0.0209(11) 0.0248(11) 0.0189(10) 0.0013(9) 0.0014(9) -0.0008(8)
C19 0.0342(14) 0.0233(12) 0.0343(13) 0.0107(11) -0.0111(11) -0.0060(10)
C20 0.0241(12) 0.0309(12) 0.0211(10) 0.0012(10) -0.0054(9) -0.0037(9)
C21 0.0379(15) 0.0264(12) 0.0225(11) -0.0033(11) -0.0116(11) 0.0004(9)
C22 0.0258(12) 0.0256(11) 0.0170(9) -0.0047(10) 0.0033(9) -0.0005(8)
C23 0.0275(12) 0.0319(12) 0.0190(10) -0.0035(10) -0.0010(9) -0.0007(9)
C24 0.0257(13) 0.0398(14) 0.0217(11) -0.0064(11) -0.0001(10) -0.0098(10)
C25 0.0332(14) 0.0285(12) 0.0315(12) -0.0047(11) 0.0021(11) -0.0139(10)
C26 0.0274(13) 0.0269(12) 0.0267(11) 0.0008(10) 0.0021(10) -0.0064(9)

loop_
_atom_type_symbol
_atom_type_description
_atom_type_scat_dispersion_real
_atom_type_scat_dispersion_imag
_atom_type_scat_source
C C 0.0033 0.0016 'International Tables Vol C Tables 4.2.6.8 and 6.1.1.4'
H H 0.0000 0.0000 'International Tables Vol C Tables 4.2.6.8 and 6.1.1.4'

loop_
_geom_angle_atom_site_label_1
_geom_angle_atom_site_label_2
_geom_angle_atom_site_label_3
_geom_angle_site_symmetry_1
_geom_angle_site_symmetry_3
_geom_angle
_geom_angle_publ_flag
C22 C1 C2 . . 119.0(2) ?
C26 C1 C2 . . 121.1(2) ?
C26 C1 C22 . . 119.9(2) ?
C3 C2 C1 . . 172.6(2) ?
C2 C3 C4 . . 172.0(2) ?
C5 C4 C3 . . 171.3(2) ?
C4 C5 C6 . . 171.8(2) ?
C7 C6 C5 . . 120.6(2) ?
C7 C6 C11 . . 120.5(2) ?
C11 C6 C5 . . 118.9(2) ?
C6 C7 H7 . . 120.0 ?
C8 C7 C6 . . 119.9(2) ?
C8 C7 H7 . . 120.0 ?
C7 C8 H8 . . 120.1 ?
C9 C8 C7 . . 119.9(2) ?
C9 C8 H8 . . 120.1 ?
C8 C9 H9 . . 119.7 ?
C10 C9 C8 . . 120.7(2) ?
C10 C9 H9 . . 119.7 ?
C9 C10 H10 . . 119.5 ?
C9 C10 C11 . . 121.1(2) ?
C11 C10 H10 . . 119.5 ?
C6 C11 C12 . . 118.6(2) ?
C10 C11 C6 . . 117.9(2) ?
C10 C11 C12 . . 123.5(2) ?
C11 C12 H12 . . 114.1 ?
C13 C12 C11 . . 131.9(2) ?
C13 C12 H12 . . 114.1 ?
C12 C13 H13 . . 118.8 ?
C12 C13 C14 . . 122.5(2) ?
C14 C13 H13 . . 118.8 ?
C15 C14 C13 . . 122.6(2) ?
C19 C14 C13 . . 119.8(2) ?
C19 C14 C15 . . 117.5(2) ?
C14 C15 H15 . . 119.9 ?
C16 C15 C14 . . 120.2(2) ?
C16 C15 H15 . . 119.9 ?
C15 C16 H16 . . 119.5 ?
C15 C16 C17 . . 121.1(2) ?
C17 C16 H16 . . 119.5 ?
C16 C17 H17 . . 120.0 ?
C16 C17 C18 . . 119.9(2) ?
C18 C17 H17 . . 120.0 ?
C17 C18 C20 . . 122.8(2) ?
C19 C18 C17 . . 117.7(2) ?
C19 C18 C20 . . 119.5(2) ?
C14 C19 C18 . . 123.5(2) ?
C14 C19 H19 . . 118.3 ?
C18 C19 H19 . . 118.3 ?
C18 C20 H20 . . 118.7 ?
C21 C20 C18 . . 122.5(2) ?
C21 C20 H20 . . 118.7 ?
C20 C21 H21 . . 114.2 ?
C20 C21 C22 . . 131.6(2) ?
C22 C21 H21 . . 114.2 ?
C1 C22 C21 . . 118.5(2) ?
C23 C22 C1 . . 118.3(2) ?
C23 C22 C21 . . 123.2(2) ?
C22 C23 H23 . . 119.5 ?
C24 C23 C22 . . 121.1(2) ?
C24 C23 H23 . . 119.5 ?
C23 C24 H24 . . 119.8 ?
C23 C24 C25 . . 120.3(2) ?
C25 C24 H24 . . 119.8 ?
C24 C25 H25 . . 119.9 ?
C24 C25 C26 . . 120.1(2) ?
C26 C25 H25 . . 119.9 ?
C1 C26 H26 . . 119.9 ?
C25 C26 C1 . . 120.3(2) ?
C25 C26 H26 . . 119.9 ?

loop_
_geom_bond_atom_site_label_1
_geom_bond_atom_site_label_2
_geom_bond_site_symmetry_2
_geom_bond_distance
_geom_bond_publ_flag
C1 C2 . 1.434(3) ?
C1 C22 . 1.414(3) ?
C1 C26 . 1.395(3) ?
C2 C3 . 1.204(3) ?
C3 C4 . 1.374(3) ?
C4 C5 . 1.199(3) ?
C5 C6 . 1.439(3) ?
C6 C7 . 1.398(3) ?
C6 C11 . 1.416(3) ?
C7 H7 . 0.9300 ?
C7 C8 . 1.386(3) ?
C8 H8 . 0.9300 ?
C8 C9 . 1.384(3) ?
C9 H9 . 0.9300 ?
C9 C10 . 1.382(3) ?
C10 H10 . 0.9300 ?
C10 C11 . 1.396(3) ?
C11 C12 . 1.454(3) ?
C12 H12 . 0.9300 ?
C12 C13 . 1.313(3) ?
C13 H13 . 0.9300 ?
C13 C14 . 1.475(3) ?
C14 C15 . 1.393(3) ?
C14 C19 . 1.387(3) ?
C15 H15 . 0.9300 ?
C15 C16 . 1.387(3) ?
C16 H16 . 0.9300 ?
C16 C17 . 1.389(3) ?
C17 H17 . 0.9300 ?
C17 C18 . 1.392(3) ?
C18 C19 . 1.390(3) ?
C18 C20 . 1.474(3) ?
C19 H19 . 0.9300 ?
C20 H20 . 0.9300 ?
C20 C21 . 1.313(3) ?
C21 H21 . 0.9300 ?
C21 C22 . 1.459(3) ?
C22 C23 . 1.397(3) ?
C23 H23 . 0.9300 ?
C23 C24 . 1.378(3) ?
C24 H24 . 0.9300 ?
C24 C25 . 1.382(4) ?
C25 H25 . 0.9300 ?
C25 C26 . 1.384(3) ?
C26 H26 . 0.9300 ?

_cod_database_fobs_code 2022829
